data_1511453
loop_
_publ_author_name
'Pavlyuchenko, V.S.'
'Bakakin, V.V.'
'Alekseev, V.I.'
'Baidina, I.A.'
'Podberezskaya, N.V.'
'Batsanova, L.R.'

_publ_section_title
;
 Crystal structure of beryllium fluoride borate B2 (B O3) F
;
_journal_name_full 'Zhurnal Strukturnoi Khimii (Issue-No. from 1981)'
_journal_page_first 125
_journal_page_last 129
_journal_volume 19
_journal_year 1978
_chemical_formula_sum 'B Be2 F O3'
_chemical_name_systematic 'Be2 (B O3) F'
_space_group_IT_number 15
_symmetry_space_group_name_Hall '-C 2yc'
_symmetry_space_group_name_H-M 'C 1 2/c 1'
_cell_angle_alpha 90
_cell_angle_beta 107.08
_cell_angle_gamma 90
_cell_formula_units_Z 4
_cell_length_a 7.687
_cell_length_b 4.439
_cell_length_c 8.699
_cell_volume 283.741
_citation_journal_id_ASTM ZSTKAI
_cod_data_source_file boron0-1_79.cif
_cod_data_source_block B1Be2F1O3
_cod_original_cell_volume 283.7408
_cod_original_formula_sum 'B1 Be2 F1 O3'
_cod_database_code 1511453

loop_
_symmetry_equiv_pos_as_xyz
x,y,z
-x,y,-z+1/2
-x,-y,-z
x,-y,z-1/2
x+1/2,y+1/2,z
-x+1/2,y+1/2,-z+1/2
-x+1/2,-y+1/2,-z
x+1/2,-y+1/2,z-1/2

loop_
_atom_site_label
_atom_site_type_symbol
_atom_site_fract_x
_atom_site_fract_y
_atom_site_fract_z
_atom_site_occupancy
_atom_site_U_iso_or_equiv
O1 O-2 0 0.0608 0.75 1 0.0
F1 F-1 0.25 0.25 0 1 0.0
Be1 Be+2 0.1867 0.2511 0.8186 1 0.0
B1 B+3 0 -0.2497 0.75 1 0.0
O2 O-2 0.1544 0.4058 0.2478 1 0.0
